data_1568698
loop_
_publ_author_name
'Horiuchi, Sachio'
'Minemawari, Hiromi'
'Ishibashi, Shoji'

_publ_section_title
;
 Competition of polar and antipolar states hidden behind a variety of
 polarization switching modes in hydrogen-bonded molecular chains.
;
_journal_issue 6
_journal_name_full 'Materials horizons'
_journal_page_first 2149
_journal_page_last 2159
_journal_paper_doi 10.1039/d2mh01530g
_journal_volume 10
_journal_year 2023
_chemical_formula_moiety 'C7 H5 F N4'
_chemical_formula_sum 'C7 H5 F N4'
_chemical_formula_weight 164.14
_chemical_name_common FPHTZ
_chemical_name_systematic 5-(4-fluorophenyl)-1H-tetrazole
_space_group_crystal_system monoclinic
_space_group_IT_number 14
_space_group_name_Hall '-P 2yn'
_space_group_name_H-M_alt 'P 1 21/n 1'
_atom_sites_solution_hydrogens geom
_atom_sites_solution_primary direct
_atom_sites_solution_secondary difmap
_audit_update_record
;
2023-02-21 deposited with the CCDC.	2023-03-01 downloaded from the CCDC.
;
_cell_angle_alpha 90.0000
_cell_angle_beta 92.037(5)
_cell_angle_gamma 90.0000
_cell_formula_units_Z 4
_cell_length_a 8.0914(18)
_cell_length_b 5.9622(13)
_cell_length_c 14.789(4)
_cell_measurement_reflns_used 2263
_cell_measurement_temperature 296
_cell_measurement_theta_max 27.50
_cell_measurement_theta_min 3.70
_cell_volume 713.0(3)
_computing_cell_refinement 'CrystalClear-SM Expert 2.1 b29'
_computing_data_collection 'CrystalClear-SM Expert 2.1 b29 (Rigaku, 2013)'
_computing_data_reduction 'CrystalClear-SM Expert 2.1 b29'
_computing_molecular_graphics 'CrystalStructure 4.3'
_computing_publication_material 'CrystalStructure 4.3 (Rigaku, 2018)'
_computing_structure_refinement 'SHELXL Version 2018/3 (Sheldrick, 2008)'
_computing_structure_solution 'SIR92 (Altomare, et al., 1994)'
_diffrn_ambient_temperature 296
_diffrn_detector_area_resol_mean 5.814
_diffrn_measured_fraction_theta_full 0.995
_diffrn_measured_fraction_theta_max 0.988
_diffrn_measurement_device_type 'Rigaku XtaLAB P200'
_diffrn_measurement_method \w
_diffrn_radiation_type 'Mo K\a'
_diffrn_radiation_wavelength 0.71075
_diffrn_reflns_av_R_equivalents 0.0191
_diffrn_reflns_av_unetI/netI 0.0151
_diffrn_reflns_Laue_measured_fraction_full 0.995
_diffrn_reflns_Laue_measured_fraction_max 0.988
_diffrn_reflns_limit_h_max 10
_diffrn_reflns_limit_h_min -10
_diffrn_reflns_limit_k_max 7
_diffrn_reflns_limit_k_min -7
_diffrn_reflns_limit_l_max 19
_diffrn_reflns_limit_l_min -19
_diffrn_reflns_number 7857
_diffrn_reflns_point_group_measured_fraction_full 0.995
_diffrn_reflns_point_group_measured_fraction_max 0.988
_diffrn_reflns_theta_full 25.242
_diffrn_reflns_theta_max 27.505
_diffrn_reflns_theta_min 3.685
_diffrn_standards_number 0
_exptl_absorpt_coefficient_mu 0.120
_exptl_absorpt_correction_T_max 0.988
_exptl_absorpt_correction_T_min 0.886
_exptl_absorpt_correction_type multi-scan
_exptl_absorpt_process_details 'REQAB (Rigaku, 1998)'
_exptl_crystal_colour colorless
_exptl_crystal_density_diffrn 1.529
_exptl_crystal_density_method 'not measured'
_exptl_crystal_description platelet
_exptl_crystal_F_000 336.00
_exptl_crystal_preparation ferroelectric-like
_exptl_crystal_recrystallization_method 'Re-crystallisation from solvent: ethanol'
_exptl_crystal_size_max 0.550
_exptl_crystal_size_mid 0.290
_exptl_crystal_size_min 0.100
_refine_diff_density_max 0.20
_refine_diff_density_min -0.14
_refine_ls_extinction_coef 0.015(4)
_refine_ls_extinction_method SHELXL
_refine_ls_goodness_of_fit_ref 1.069
_refine_ls_hydrogen_treatment mixed
_refine_ls_number_parameters 118
_refine_ls_number_reflns 1620
_refine_ls_number_restraints 0
_refine_ls_R_factor_all 0.0411
_refine_ls_R_factor_gt 0.0376
_refine_ls_shift/su_max 0.001
_refine_ls_structure_factor_coef Fsqd
_refine_ls_weighting_details 'w = 1/[\s^2^(Fo^2^)+(0.0569P)^2^+0.0964P] where P=(Fo^2^+2Fc^2^)/3'
_refine_ls_weighting_scheme calc
_refine_ls_wR_factor_gt 0.1043
_refine_ls_wR_factor_ref 0.1082
_reflns_Friedel_coverage 0.000
_reflns_number_gt 1455
_reflns_number_total 1620
_reflns_threshold_expression F^2^>2.0\s(F^2^)
_cod_data_source_file d2mh01530g2.cif
_cod_data_source_block FPHTZ
_cod_depositor_comments 'Adding full bibliography for 1568697--1568703.cif.'
_cod_database_code 1568698

loop_
_space_group_symop_id
_space_group_symop_operation_xyz
1 +X,+Y,+Z
2 1/2-X,1/2+Y,1/2-Z
3 -X,-Y,-Z
4 -1/2+X,-1/2-Y,-1/2+Z

loop_
_atom_site_label
_atom_site_type_symbol
_atom_site_fract_x
_atom_site_fract_y
_atom_site_fract_z
_atom_site_U_iso_or_equiv
_atom_site_adp_type
_atom_site_occupancy
_atom_site_site_symmetry_order
_atom_site_calc_flag
_atom_site_refinement_flags_posn
_atom_site_refinement_flags_adp
_atom_site_refinement_flags_occupancy
_atom_site_disorder_assembly
_atom_site_disorder_group
F1 F 1.04408(10) -0.36104(17) 0.70772(6) 0.0703(3) Uani 1 1 d . . . . .
N1 N 0.63656(12) 0.15744(18) 1.00947(7) 0.0446(3) Uani 1 1 d . . . . .
N2 N 0.61658(13) 0.32549(19) 1.06936(8) 0.0511(3) Uani 1 1 d . . . . .
N3 N 0.74509(12) 0.45353(19) 1.06860(7) 0.0487(3) Uani 1 1 d . . . . .
N4 N 0.84984(12) 0.37002(17) 1.00776(7) 0.0402(3) Uani 1 1 d . . . . .
C1 C 0.78165(13) 0.18684(19) 0.97142(7) 0.0353(3) Uani 1 1 d . . . . .
C2 C 0.85216(12) 0.04269(18) 0.90262(7) 0.0348(3) Uani 1 1 d . . . . .
C3 C 0.77608(13) -0.15941(19) 0.87924(8) 0.0394(3) Uani 1 1 d . . . . .
H3 H 0.680796 -0.202871 0.907934 0.047 Uiso 1 1 calc R U . . .
C4 C 0.84061(14) -0.2964(2) 0.81378(8) 0.0438(3) Uani 1 1 d . . . . .
H4 H 0.790210 -0.431862 0.798281 0.053 Uiso 1 1 calc R U . . .
C5 C 0.98110(14) -0.2273(2) 0.77220(8) 0.0460(3) Uani 1 1 d . . . . .
C6 C 1.06014(14) -0.0298(2) 0.79329(8) 0.0494(3) Uani 1 1 d . . . . .
H5 H 1.155135 0.012007 0.763951 0.059 Uiso 1 1 calc R U . . .
C7 C 0.99550(14) 0.1064(2) 0.85928(8) 0.0435(3) Uani 1 1 d . . . . .
H6 H 1.047715 0.240628 0.874781 0.052 Uiso 1 1 calc R U . . .
H1 H 0.564(3) 0.064(4) 1.0025(18) 0.041(7) Uiso 0.5 1 d . . P . .
H2 H 0.940(3) 0.435(4) 1.0007(17) 0.037(6) Uiso 0.5 1 d . . P . .

loop_
_atom_site_aniso_label
_atom_site_aniso_U_11
_atom_site_aniso_U_22
_atom_site_aniso_U_33
_atom_site_aniso_U_23
_atom_site_aniso_U_13
_atom_site_aniso_U_12
F1 0.0583(5) 0.0812(7) 0.0723(6) -0.0290(5) 0.0150(4) 0.0072(4)
N1 0.0344(5) 0.0485(6) 0.0515(6) -0.0111(4) 0.0103(4) -0.0140(4)
N2 0.0408(5) 0.0550(6) 0.0584(6) -0.0166(5) 0.0140(5) -0.0148(4)
N3 0.0416(5) 0.0502(6) 0.0549(6) -0.0126(5) 0.0110(4) -0.0125(4)
N4 0.0344(5) 0.0399(5) 0.0465(5) -0.0040(4) 0.0053(4) -0.0109(4)
C1 0.0306(5) 0.0371(6) 0.0382(5) 0.0013(4) 0.0021(4) -0.0070(4)
C2 0.0296(5) 0.0376(6) 0.0373(5) 0.0018(4) 0.0010(4) -0.0039(4)
C3 0.0329(5) 0.0392(6) 0.0463(6) 0.0007(4) 0.0038(4) -0.0055(4)
C4 0.0411(6) 0.0381(6) 0.0519(7) -0.0050(5) -0.0013(5) -0.0022(5)
C5 0.0393(6) 0.0539(7) 0.0448(6) -0.0075(5) 0.0026(5) 0.0069(5)
C6 0.0353(6) 0.0620(8) 0.0516(7) -0.0018(6) 0.0115(5) -0.0059(5)
C7 0.0364(6) 0.0460(6) 0.0483(6) -0.0021(5) 0.0060(5) -0.0117(5)

loop_
_atom_type_symbol
_atom_type_description
_atom_type_scat_dispersion_real
_atom_type_scat_dispersion_imag
_atom_type_scat_source
C C 0.0033 0.0016
;
International Tables for Crystallography
(Vol. C, Tables 4.2.6.8 and 6.1.1.4)
;
H H 0.0000 0.0000
;
International Tables for Crystallography
(Vol. C, Table 6.1.1.4)
;
F F 0.0171 0.0103
;
International Tables for Crystallography
(Vol. C, Tables 4.2.6.8 and 6.1.1.4)
;
N N 0.0061 0.0033
;
International Tables for Crystallography
(Vol. C, Tables 4.2.6.8 and 6.1.1.4)
;

loop_
_geom_angle_atom_site_label_1
_geom_angle_atom_site_label_2
_geom_angle_atom_site_label_3
_geom_angle
_geom_angle_site_symmetry_1
_geom_angle_site_symmetry_3
_geom_angle_publ_flag
C1 N1 N2 107.90(9) . . ?
C1 N1 H1 133.0(19) . . ?
N2 N1 H1 119.1(19) . . ?
N3 N2 N1 108.53(10) . . ?
N2 N3 N4 108.19(10) . . ?
C1 N4 N3 108.09(9) . . ?
C1 N4 H2 133.0(17) . . ?
N3 N4 H2 118.8(18) . . ?
N4 C1 N1 107.28(10) . . ?
N4 C1 C2 126.70(10) . . ?
N1 C1 C2 126.02(10) . . ?
C3 C2 C7 119.24(11) . . ?
C3 C2 C1 120.11(10) . . ?
C7 C2 C1 120.65(10) . . ?
C4 C3 C2 120.71(10) . . ?
C4 C3 H3 119.6 . . ?
C2 C3 H3 119.6 . . ?
C5 C4 C3 118.36(11) . . ?
C5 C4 H4 120.8 . . ?
C3 C4 H4 120.8 . . ?
F1 C5 C6 118.77(11) . . ?
F1 C5 C4 118.40(12) . . ?
C6 C5 C4 122.83(11) . . ?
C5 C6 C7 118.60(11) . . ?
C5 C6 H5 120.7 . . ?
C7 C6 H5 120.7 . . ?
C6 C7 C2 120.26(11) . . ?
C6 C7 H6 119.9 . . ?
C2 C7 H6 119.9 . . ?

loop_
_geom_bond_atom_site_label_1
_geom_bond_atom_site_label_2
_geom_bond_distance
_geom_bond_site_symmetry_2
_geom_bond_publ_flag
F1 C5 1.3563(14) . ?
N1 C1 1.3313(14) . ?
N1 N2 1.3508(15) . ?
N1 H1 0.81(3) . ?
N2 N3 1.2903(14) . ?
N3 N4 1.3528(14) . ?
N4 C1 1.3285(14) . ?
N4 H2 0.84(2) . ?
C1 C2 1.4631(15) . ?
C2 C3 1.3911(15) . ?
C2 C7 1.3974(15) . ?
C3 C4 1.3829(16) . ?
C3 H3 0.9300 . ?
C4 C5 1.3747(18) . ?
C4 H4 0.9300 . ?
C5 C6 1.3707(19) . ?
C6 C7 1.3861(17) . ?
C6 H5 0.9300 . ?
C7 H6 0.9300 . ?

loop_
_geom_hbond_atom_site_label_D
_geom_hbond_atom_site_label_H
_geom_hbond_atom_site_label_A
_geom_hbond_site_symmetry_D
_geom_hbond_site_symmetry_H
_geom_hbond_site_symmetry_A
_geom_hbond_distance_DA
_geom_hbond_distance_DH
_geom_hbond_distance_HA
_geom_hbond_angle_DHA
_geom_hbond_publ_flag
N1 H1 N1 . . 3_657 2.9056(15) 0.81(3) 2.09(3) 175(3) no
N4 H2 N4 . . 3_767 2.8982(15) 0.84(2) 2.06(2) 173(2) no

loop_
_geom_torsion_atom_site_label_1
_geom_torsion_atom_site_label_2
_geom_torsion_atom_site_label_3
_geom_torsion_atom_site_label_4
_geom_torsion
_geom_torsion_site_symmetry_1
_geom_torsion_site_symmetry_2
_geom_torsion_site_symmetry_3
_geom_torsion_site_symmetry_4
_geom_torsion_publ_flag
C1 N1 N2 N3 -0.27(15) . . . . ?
N1 N2 N3 N4 0.22(15) . . . . ?
N2 N3 N4 C1 -0.09(14) . . . . ?
N3 N4 C1 N1 -0.08(13) . . . . ?
N3 N4 C1 C2 -179.86(11) . . . . ?
N2 N1 C1 N4 0.21(13) . . . . ?
N2 N1 C1 C2 180.00(11) . . . . ?
N4 C1 C2 C3 171.83(10) . . . . ?
N1 C1 C2 C3 -7.92(17) . . . . ?
N4 C1 C2 C7 -8.59(18) . . . . ?
N1 C1 C2 C7 171.67(11) . . . . ?
C7 C2 C3 C4 -0.14(17) . . . . ?
C1 C2 C3 C4 179.45(10) . . . . ?
C2 C3 C4 C5 -0.32(17) . . . . ?
C3 C4 C5 F1 -179.73(10) . . . . ?
C3 C4 C5 C6 0.46(19) . . . . ?
F1 C5 C6 C7 -179.93(11) . . . . ?
C4 C5 C6 C7 -0.1(2) . . . . ?
C5 C6 C7 C2 -0.36(19) . . . . ?
C3 C2 C7 C6 0.49(17) . . . . ?
C1 C2 C7 C6 -179.10(10) . . . . ?
